data_7036586
loop_
_publ_author_name
'Wragg, Ashley B.'
'Metherell, Alexander J.'
'Cullen, William'
'Ward, Michael D.'

_publ_section_title
;
 Stepwise assembly of mixed-metal coordination cages containing both
 kinetically inert and kinetically labile metal ions: introduction of
 metal-centred redox and photophysical activity at specific sites.
;
_journal_issue 41
_journal_name_full 'Dalton transactions (Cambridge, England : 2003)'
_journal_page_first 17939
_journal_page_last 17949
_journal_paper_doi 10.1039/c5dt02957k
_journal_volume 44
_journal_year 2015
_chemical_formula_sum 'C336 H266 Cd4 Cl16 N72 O65 Os4'
_chemical_formula_weight 8129.79
_chemical_name_systematic
;
 ?
;
_space_group_crystal_system trigonal
_space_group_IT_number 148
_space_group_name_Hall '-R 3'
_space_group_name_H-M_alt 'R -3 :H'
_symmetry_space_group_name_Hall '-R 3'
_symmetry_space_group_name_H-M 'R -3 :H'
_atom_sites_solution_hydrogens geom
_audit_creation_method SHELXL-2013
_audit_update_record
;
2015-07-17 deposited with the CCDC.
2015-09-21 downloaded from the CCDC.
;
_cell_angle_alpha 90
_cell_angle_beta 90
_cell_angle_gamma 120
_cell_formula_units_Z 3
_cell_length_a 28.987(8)
_cell_length_b 28.987(8)
_cell_length_c 54.10(2)
_cell_measurement_reflns_used 22538
_cell_measurement_temperature 100(2)
_cell_measurement_theta_max 27.5
_cell_measurement_theta_min 2.5
_cell_volume 39367(2)
_computing_cell_refinement
;
CrystalClear-SM Expert 3.1 b27 (Rigaku, 2012)
;
_computing_data_collection
;
CrystalClear-SM Expert 3.1 b27 (Rigaku, 2012)
;
_computing_data_reduction
;
CrystalClear-SM Expert 3.1 b27 (Rigaku, 2012)
;
_computing_molecular_graphics 'Bruker SHELXTL'
_computing_publication_material 'Bruker SHELXTL'
_computing_structure_refinement 'SHELXL-2013 (Sheldrick 2013)'
_computing_structure_solution 'SHELXS-97 (Sheldrick 2008)'
_diffrn_ambient_temperature 100
_diffrn_detector CCD
_diffrn_detector_area_resol_mean 28.5714
_diffrn_measured_fraction_theta_full 0.999
_diffrn_measured_fraction_theta_max 0.986
_diffrn_measurement_device
;
AFC12 (Right): Kappa 3 circle
;
_diffrn_measurement_device_type
;
Rigaku Saturn724+ (2x2 bin mode)
;
_diffrn_measurement_method 'profile data from \w-scans'
_diffrn_measurement_specimen_support MiTeGen
_diffrn_radiation_monochromator Confocal
_diffrn_radiation_type 'Mo K\a'
_diffrn_radiation_wavelength 0.71075
_diffrn_reflns_av_R_equivalents 0.0735
_diffrn_reflns_av_unetI/netI 0.0247
_diffrn_reflns_laue_measured_fraction_full 0.999
_diffrn_reflns_laue_measured_fraction_max 0.986
_diffrn_reflns_limit_h_max 36
_diffrn_reflns_limit_h_min -37
_diffrn_reflns_limit_k_max 37
_diffrn_reflns_limit_k_min -37
_diffrn_reflns_limit_l_max 67
_diffrn_reflns_limit_l_min -69
_diffrn_reflns_number 215867
_diffrn_reflns_point_group_measured_fraction_full 0.999
_diffrn_reflns_point_group_measured_fraction_max 0.986
_diffrn_reflns_theta_full 25.242
_diffrn_reflns_theta_max 27.509
_diffrn_reflns_theta_min 2.485
_diffrn_source 'Rotating Anode'
_diffrn_source_current 55.0
_diffrn_source_power 2.5
_diffrn_source_voltage 45.0
_exptl_absorpt_coefficient_mu 1.261
_exptl_absorpt_correction_T_max 1.000
_exptl_absorpt_correction_T_min 0.603
_exptl_absorpt_correction_type multi-scan
_exptl_absorpt_process_details sadabs
_exptl_crystal_colour brown
_exptl_crystal_density_diffrn 1.029
_exptl_crystal_description Prism
_exptl_crystal_F_000 12222
_exptl_crystal_size_max 0.200
_exptl_crystal_size_mid 0.150
_exptl_crystal_size_min 0.060
_refine_diff_density_max 5.987
_refine_diff_density_min -1.030
_refine_diff_density_rms 0.189
_refine_ls_extinction_method none
_refine_ls_goodness_of_fit_ref 1.715
_refine_ls_hydrogen_treatment constr
_refine_ls_matrix_type full
_refine_ls_number_parameters 618
_refine_ls_number_reflns 19846
_refine_ls_number_restraints 728
_refine_ls_restrained_S_all 1.709
_refine_ls_R_factor_all 0.1713
_refine_ls_R_factor_gt 0.1527
_refine_ls_shift/su_max 0.002
_refine_ls_shift/su_mean 0.000
_refine_ls_structure_factor_coef Fsqd
_refine_ls_weighting_details 'w=1/[\s^2^(Fo^2^)+(0.2000P)^2^] where P=(Fo^2^+2Fc^2^)/3'
_refine_ls_weighting_scheme calc
_refine_ls_wR_factor_gt 0.4270
_refine_ls_wR_factor_ref 0.4451
_reflns_Friedel_coverage 0.000
_reflns_number_gt 16327
_reflns_number_total 19846
_reflns_threshold_expression 'I > 2\s(I)'
_cod_data_source_file c5dt02957k1.cif
_cod_data_source_block Os4Cd4
_cod_depositor_comments
;
The following automatic conversions were performed:

'_exptl_absorpt_correction_type' value 'Multi-scan' changed to
'multi-scan' according to
/usr/data/users/saulius/crontab/automatic-downloads/rss-feeds/RSC/lib/dictionaries/cif_core.dic
dictionary named 'cif_core.dic' version 2.4.2 from 2011-04-26.

Automatic conversion script
Id: cif_fix_values 3271 2015-04-21 07:52:19Z andrius 

 Adding full bibliography for 7036586--7036588.cif.
;
_cod_original_cell_volume 39367(28)
_cod_database_code 7036586
_shelx_space_group_comment
;
The symmetry employed for this shelxl refinement is uniquely defined
by the following loop, which should always be used as a source of
symmetry information in preference to the above space-group names.
They are only intended as comments.
;
_shelx_estimated_absorpt_t_min 0.787
_shelx_estimated_absorpt_t_max 0.928
_shelxl_version_number 2013-4

loop_
_space_group_symop_operation_xyz
'x, y, z'
'-y, x-y, z'
'-x+y, -x, z'
'x+2/3, y+1/3, z+1/3'
'-y+2/3, x-y+1/3, z+1/3'
'-x+y+2/3, -x+1/3, z+1/3'
'x+1/3, y+2/3, z+2/3'
'-y+1/3, x-y+2/3, z+2/3'
'-x+y+1/3, -x+2/3, z+2/3'
'-x, -y, -z'
'y, -x+y, -z'
'x-y, x, -z'
'-x+2/3, -y+1/3, -z+1/3'
'y+2/3, -x+y+1/3, -z+1/3'
'x-y+2/3, x+1/3, -z+1/3'
'-x+1/3, -y+2/3, -z+2/3'
'y+1/3, -x+y+2/3, -z+2/3'
'x-y+1/3, x+2/3, -z+2/3'

loop_
_atom_site_label
_atom_site_type_symbol
_atom_site_fract_x
_atom_site_fract_y
_atom_site_fract_z
_atom_site_U_iso_or_equiv
_atom_site_adp_type
_atom_site_occupancy
_atom_site_site_symmetry_order
_atom_site_calc_flag
_atom_site_refinement_flags_posn
_atom_site_refinement_flags_adp
_atom_site_refinement_flags_occupancy
_atom_site_disorder_assembly
_atom_site_disorder_group
Os1 Os 0.61005(2) 1.02066(2) 0.10686(2) 0.0873(2) Uani 0.5 1 d . . P A 1
Cd1 Cd 0.61005(2) 1.02066(2) 0.10686(2) 0.0873(2) Uani 0.5 1 d . . P A 2
Os2 Os 0.3333 0.6667 -0.00802(2) 0.0888(3) Uani 0.5 3 d S T P B 1
Cd2 Cd 0.3333 0.6667 -0.00802(2) 0.0888(3) Uani 0.5 3 d S T P B 2
N11A N 0.5842(2) 1.0683(2) 0.12955(11) 0.114(2) Uani 1 1 d G U . . .
C12A C 0.5386(2) 1.0686(2) 0.12187(10) 0.105(2) Uani 1 1 d G U . A .
C13A C 0.5194(2) 1.0961(3) 0.13551(13) 0.118(3) Uani 1 1 d G U . A .
H13A H 0.4882 1.0963 0.1303 0.141 Uiso 1 1 calc R U . . .
C14A C 0.5458(3) 1.1233(3) 0.15682(12) 0.127(3) Uani 1 1 d G U . A .
H14A H 0.5327 1.1421 0.1661 0.152 Uiso 1 1 calc R U . . .
C15A C 0.5914(3) 1.1230(3) 0.16449(10) 0.134(3) Uani 1 1 d G U . A .
H15A H 0.6094 1.1415 0.1791 0.161 Uiso 1 1 calc R U . . .
C16A C 0.6106(2) 1.0955(3) 0.15086(12) 0.121(3) Uani 1 1 d G U . A .
H16A H 0.6418 1.0953 0.1561 0.145 Uiso 1 1 calc R U . . .
N21A N 0.5127(3) 0.9925(3) 0.06591(10) 0.122(2) Uani 1 1 d G U . . .
N22A N 0.5402(2) 1.0140(3) 0.08847(11) 0.114(2) Uani 1 1 d G U . . .
C23A C 0.5174(3) 1.0419(3) 0.10002(10) 0.113(2) Uani 1 1 d G U . . .
C24A C 0.4758(3) 1.0376(3) 0.08459(14) 0.115(2) Uani 1 1 d G U . . .
H24A H 0.4537 1.0525 0.0878 0.138 Uiso 1 1 calc R U . . .
C25A C 0.4729(3) 1.0071(3) 0.06351(12) 0.133(3) Uani 1 1 d G U . . .
H25A H 0.4486 0.9980 0.0501 0.160 Uiso 1 1 calc R U . . .
C26A C 0.5202(4) 0.9556(5) 0.05161(19) 0.129(3) Uani 1 1 d . U . . .
H26A H 0.5585 0.9665 0.0523 0.155 Uiso 1 1 calc R U . . .
H26B H 0.5117 0.9588 0.0342 0.155 Uiso 1 1 calc R U . . .
N31A N 0.3365(3) 0.6035(3) -0.03003(12) 0.126(3) Uani 1 1 d G U . . .
C32A C 0.3744(3) 0.5899(3) -0.02315(12) 0.121(3) Uani 1 1 d G U . B .
C33A C 0.3777(3) 0.5498(4) -0.03572(16) 0.150(4) Uani 1 1 d G U . B .
H33A H 0.4035 0.5405 -0.0310 0.179 Uiso 1 1 calc R U . . .
C34A C 0.3431(4) 0.5233(3) -0.05517(17) 0.173(4) Uani 1 1 d G U . B .
H34A H 0.3453 0.4959 -0.0638 0.208 Uiso 1 1 calc R U . . .
C35A C 0.3052(4) 0.5369(4) -0.06205(14) 0.171(4) Uani 1 1 d G U . B .
H35A H 0.2816 0.5188 -0.0753 0.205 Uiso 1 1 calc R U . . .
C36A C 0.3019(3) 0.5770(3) -0.04948(13) 0.150(4) Uani 1 1 d G U . B .
H36A H 0.2760 0.5863 -0.0542 0.180 Uiso 1 1 calc R U . . .
N41A N 0.4279(2) 0.6717(2) 0.03025(11) 0.123(2) Uani 1 1 d G U . . .
N42A N 0.3920(2) 0.6508(2) 0.01003(11) 0.111(2) Uani 1 1 d G U . . .
C43A C 0.4036(2) 0.6154(3) -0.00320(11) 0.110(2) Uani 1 1 d G U . . .
C44A C 0.4467(3) 0.6145(3) 0.00884(14) 0.123(3) Uani 1 1 d G U . . .
H44A H 0.4626 0.5943 0.0039 0.148 Uiso 1 1 calc R U . . .
C45A C 0.4617(2) 0.6493(3) 0.02951(13) 0.122(3) Uani 1 1 d G U . . .
H45A H 0.4895 0.6563 0.0409 0.147 Uiso 1 1 calc R U . . .
C46A C 0.4289(4) 0.7102(5) 0.0470(2) 0.128(3) Uani 1 1 d . U . . .
H46A H 0.4401 0.7043 0.0634 0.153 Uiso 1 1 calc R U . . .
H46B H 0.3922 0.7040 0.0487 0.153 Uiso 1 1 calc R U . . .
C51A C 0.4890(2) 0.89854(18) 0.05868(10) 0.123(3) Uani 1 1 d G U . . .
C52A C 0.4557(2) 0.8855(2) 0.07913(10) 0.121(3) Uani 1 1 d G U . . .
H52A H 0.4538 0.9127 0.0881 0.146 Uiso 1 1 calc R U . . .
C53A C 0.4253(2) 0.8326(3) 0.08650(9) 0.124(3) Uani 1 1 d G U . . .
H53A H 0.4026 0.8237 0.1005 0.148 Uiso 1 1 calc R U . . .
C54A C 0.42815(19) 0.7928(2) 0.07341(9) 0.130(3) Uani 1 1 d G U . . .
H54A H 0.4074 0.7567 0.0784 0.156 Uiso 1 1 calc R U . . .
C55A C 0.46142(14) 0.80592(17) 0.05296(7) 0.125(3) Uani 1 1 d G U . . .
C56A C 0.49185(14) 0.85877(17) 0.04560(7) 0.124(3) Uani 1 1 d G U . . .
C61A C 0.52512(19) 0.8718(2) 0.02515(9) 0.130(3) Uani 1 1 d G U . . .
H61A H 0.5459 0.9080 0.0201 0.156 Uiso 1 1 calc R U . . .
C62A C 0.5280(2) 0.8321(3) 0.01206(9) 0.136(3) Uani 1 1 d G U . . .
H62A H 0.5507 0.8410 -0.0019 0.163 Uiso 1 1 calc R U . . .
C63A C 0.4975(2) 0.7792(2) 0.01943(11) 0.134(3) Uani 1 1 d G U . . .
H63A H 0.4995 0.7520 0.0105 0.161 Uiso 1 1 calc R U . . .
C64A C 0.4643(2) 0.76615(18) 0.03988(10) 0.121(3) Uani 1 1 d G U . . .
N11B N 0.6617(3) 1.0906(2) 0.08302(12) 0.134(3) Uani 1 1 d G U . . .
C12B C 0.7147(3) 1.1205(3) 0.09023(12) 0.130(3) Uani 1 1 d G U . A .
C13B C 0.7508(3) 1.1625(3) 0.07559(17) 0.159(4) Uani 1 1 d G U . A .
H13B H 0.7871 1.1829 0.0805 0.191 Uiso 1 1 calc R U . . .
C14B C 0.7340(4) 1.1746(3) 0.05375(16) 0.176(5) Uani 1 1 d G U . A .
H14B H 0.7587 1.2034 0.0437 0.211 Uiso 1 1 calc R U . . .
C15B C 0.6810(4) 1.1448(3) 0.04654(13) 0.177(5) Uani 1 1 d G U . A .
H15B H 0.6694 1.1531 0.0316 0.212 Uiso 1 1 calc R U . . .
C16B C 0.6448(3) 1.1028(3) 0.06118(15) 0.157(4) Uani 1 1 d G U . A .
H16B H 0.6086 1.0824 0.0563 0.189 Uiso 1 1 calc R U . . .
N21B N 0.7132(3) 1.0497(2) 0.14478(11) 0.127(2) Uani 1 1 d G U . . .
N22B N 0.6901(2) 1.0578(2) 0.12326(12) 0.112(2) Uani 1 1 d G U . . .
C23B C 0.7302(3) 1.1033(3) 0.11078(12) 0.126(3) Uani 1 1 d G U . . .
C24B C 0.7781(2) 1.1233(3) 0.12457(16) 0.140(4) Uani 1 1 d G U . . .
H24B H 0.8114 1.1536 0.1205 0.168 Uiso 1 1 calc R U . . .
C25B C 0.7676(3) 1.0901(3) 0.14558(14) 0.134(3) Uani 1 1 d G U . . .
H25B H 0.7925 1.0943 0.1580 0.160 Uiso 1 1 calc R U . . .
C26B C 0.6848(5) 1.0050(4) 0.16059(18) 0.118(3) Uani 1 1 d . U . . .
H26C H 0.6478 0.9978 0.1621 0.142 Uiso 1 1 calc R U . . .
H26D H 0.7012 1.0146 0.1772 0.142 Uiso 1 1 calc R U . . .
N31B N 0.6240(2) 0.9628(2) 0.08502(11) 0.110(2) Uani 1 1 d G U . . .
C32B C 0.5978(2) 0.9104(3) 0.09331(10) 0.100(2) Uani 1 1 d G U . A .
C33B C 0.6029(3) 0.8717(2) 0.08042(14) 0.123(3) Uani 1 1 d G U . A .
H33B H 0.5850 0.8359 0.0861 0.147 Uiso 1 1 calc R U . . .
C34B C 0.6342(3) 0.8854(3) 0.05924(14) 0.145(3) Uani 1 1 d G U . A .
H34B H 0.6377 0.8589 0.0504 0.174 Uiso 1 1 calc R U . . .
C35B C 0.6604(3) 0.9378(4) 0.05095(12) 0.150(3) Uani 1 1 d G U . A .
H35B H 0.6818 0.9472 0.0365 0.180 Uiso 1 1 calc R U . . .
C36B C 0.6553(3) 0.9765(3) 0.06384(12) 0.132(3) Uani 1 1 d G U . A .
H36B H 0.6732 1.0123 0.0582 0.159 Uiso 1 1 calc R U . . .
N41B N 0.5393(2) 0.9230(3) 0.14973(10) 0.114(2) Uani 1 1 d G U . . .
N42B N 0.5693(2) 0.94375(18) 0.12771(10) 0.1010(18) Uani 1 1 d G U . . .
C43B C 0.5704(3) 0.9013(2) 0.11514(10) 0.101(2) Uani 1 1 d G U . . .
C44B C 0.5411(3) 0.85431(19) 0.12940(14) 0.116(3) Uani 1 1 d G U . . .
H44B H 0.5354 0.8199 0.1253 0.139 Uiso 1 1 calc R U . . .
C45B C 0.5218(3) 0.8677(2) 0.15078(12) 0.121(3) Uani 1 1 d G U . . .
H45B H 0.5010 0.8438 0.1635 0.146 Uiso 1 1 calc R U . . .
C46B C 0.5266(4) 0.9543(5) 0.16603(17) 0.119(3) Uani 1 1 d . U . . .
H46C H 0.5568 0.9914 0.1660 0.142 Uiso 1 1 calc R U . . .
H46D H 0.5232 0.9403 0.1830 0.142 Uiso 1 1 calc R U . . .
C51B C 0.6828(2) 0.95225(16) 0.15230(9) 0.103(2) Uani 1 1 d G U . . .
C52B C 0.7089(2) 0.9504(2) 0.13108(8) 0.113(2) Uani 1 1 d G U . . .
H52B H 0.7287 0.9816 0.1214 0.136 Uiso 1 1 calc R U . . .
C53B C 0.7061(2) 0.9030(2) 0.12403(7) 0.116(2) Uani 1 1 d G U . . .
H53B H 0.7239 0.9017 0.1095 0.139 Uiso 1 1 calc R U . . .
C54B C 0.6772(2) 0.8573(2) 0.13821(7) 0.108(2) Uani 1 1 d G U . . .
H54B H 0.6753 0.8249 0.1334 0.130 Uiso 1 1 calc R U . . .
C55B C 0.65112(15) 0.85915(15) 0.15943(6) 0.0979(19) Uani 1 1 d G U . . .
C56B C 0.65394(15) 0.90661(14) 0.16647(6) 0.102(2) Uani 1 1 d G U . . .
C61B C 0.6279(2) 0.90843(18) 0.18769(8) 0.111(2) Uani 1 1 d G U . . .
H61B H 0.6298 0.9409 0.1925 0.133 Uiso 1 1 calc R U . . .
C62B C 0.5990(2) 0.8628(2) 0.20187(7) 0.111(2) Uani 1 1 d G U . . .
H62B H 0.5811 0.8640 0.2164 0.133 Uiso 1 1 calc R U . . .
C63B C 0.5961(2) 0.81533(18) 0.19483(8) 0.110(2) Uani 1 1 d G U . . .
H63B H 0.5764 0.7841 0.2045 0.132 Uiso 1 1 calc R U . . .
C64B C 0.6222(2) 0.81351(15) 0.17361(8) 0.099(2) Uani 1 1 d G U . . .
Cl1 Cl 0.5691(2) 0.5944(2) 0.00052(9) 0.1225(16) Uiso 0.635(7) 1 d D U P C 1
O11 O 0.5791(5) 0.5545(4) 0.0091(2) 0.155(4) Uiso 0.635(7) 1 d D U P C 1
O12 O 0.6104(4) 0.6290(4) -0.0154(2) 0.140(4) Uiso 0.635(7) 1 d D U P C 1
O13 O 0.5662(5) 0.6242(5) 0.02086(18) 0.150(4) Uiso 0.635(7) 1 d D U P C 1
O14 O 0.5204(3) 0.5713(4) -0.0124(2) 0.141(4) Uiso 0.635(7) 1 d D U P C 1
Cl1' Cl 0.5958(2) 0.6289(3) 0.00774(11) 0.098(2) Uiso 0.365(7) 1 d D U P C 2
O11' O 0.5867(8) 0.6665(7) 0.0189(4) 0.164(7) Uiso 0.365(7) 1 d D U P C 2
O12' O 0.6312(7) 0.6506(8) -0.0124(3) 0.154(7) Uiso 0.365(7) 1 d D U P C 2
O13' O 0.6160(8) 0.6061(8) 0.0245(3) 0.163(6) Uiso 0.365(7) 1 d D U P C 2
O14' O 0.5467(6) 0.5863(6) -0.0019(4) 0.154(5) Uiso 0.365(7) 1 d D U P C 2
Cl2 Cl 0.8978(3) 0.2778(2) 0.10703(11) 0.1280(19) Uiso 0.552(9) 1 d D U P D 1
O21 O 0.9529(4) 0.3119(5) 0.1084(3) 0.172(6) Uiso 0.552(9) 1 d D U P D 1
O22 O 0.8752(7) 0.2687(8) 0.1310(2) 0.219(6) Uiso 0.552(9) 1 d D U P D 1
O23 O 0.8860(7) 0.2285(4) 0.0967(3) 0.190(7) Uiso 0.552(9) 1 d D U P D 1
O24 O 0.8743(7) 0.3009(7) 0.0924(3) 0.204(6) Uiso 0.552(9) 1 d D U P D 1
Cl2' Cl 0.8752(3) 0.2833(2) 0.11192(11) 0.1035(19) Uiso 0.448(9) 1 d D U P D 2
O21' O 0.8402(7) 0.3035(8) 0.1127(4) 0.207(8) Uiso 0.448(9) 1 d D U P D 2
O22' O 0.8638(9) 0.2463(8) 0.1309(3) 0.223(9) Uiso 0.448(9) 1 d D U P D 2
O23' O 0.8700(9) 0.2582(9) 0.0887(3) 0.210(7) Uiso 0.448(9) 1 d D U P D 2
O24' O 0.9282(5) 0.3259(6) 0.1143(4) 0.186(6) Uiso 0.448(9) 1 d D U P D 2
Cl3 Cl 0.5357(4) 0.7200(5) 0.0985(2) 0.149(4) Uiso 0.279(6) 1 d D U P E 1
O31 O 0.5391(9) 0.7614(9) 0.0833(4) 0.163(7) Uiso 0.279(6) 1 d D U P E 1
O32 O 0.5848(5) 0.7353(10) 0.1094(4) 0.146(7) Uiso 0.279(6) 1 d D U P E 1
O33 O 0.4958(4) 0.7073(4) 0.11623(19) 0.052(3) Uiso 0.279(6) 1 d D U P E 1
O34 O 0.5205(10) 0.6746(8) 0.0833(4) 0.215(11) Uiso 0.279(6) 1 d D U P E 1
Cl3' Cl 0.5728(5) 0.7261(5) 0.0883(2) 0.120(4) Uiso 0.221(6) 1 d D U P E 2
O31' O 0.5662(12) 0.7522(11) 0.1090(4) 0.132(6) Uiso 0.221(6) 1 d D U P E 2
O32' O 0.5260(9) 0.6762(8) 0.0852(7) 0.217(12) Uiso 0.221(6) 1 d D U P E 2
O33' O 0.6161(10) 0.7181(13) 0.0927(6) 0.167(10) Uiso 0.221(6) 1 d D U P E 2
O34' O 0.5820(14) 0.7569(12) 0.0670(4) 0.166(10) Uiso 0.221(6) 1 d D U P E 2
O1S O 0.3333 0.6667 0.0976(7) 0.164(11) Uiso 0.5 3 d S . P . .

loop_
_atom_site_aniso_label
_atom_site_aniso_U_11
_atom_site_aniso_U_22
_atom_site_aniso_U_33
_atom_site_aniso_U_23
_atom_site_aniso_U_13
_atom_site_aniso_U_12
Os1 0.0916(3) 0.0840(3) 0.0787(3) 0.00407(16) -0.00914(17) 0.0381(2)
Cd1 0.0916(3) 0.0840(3) 0.0787(3) 0.00407(16) -0.00914(17) 0.0381(2)
Os2 0.0910(4) 0.0910(4) 0.0843(5) 0.000 0.000 0.04552(18)
Cd2 0.0910(4) 0.0910(4) 0.0843(5) 0.000 0.000 0.04552(18)
N11A 0.127(5) 0.109(5) 0.096(4) 0.003(4) -0.008(4) 0.052(4)
C12A 0.119(5) 0.102(5) 0.104(5) -0.001(4) 0.007(4) 0.062(4)
C13A 0.140(6) 0.098(5) 0.119(6) 0.012(4) 0.021(5) 0.063(5)
C14A 0.146(7) 0.109(6) 0.120(6) 0.008(5) 0.024(5) 0.059(5)
C15A 0.151(7) 0.124(6) 0.116(6) 0.002(5) 0.003(6) 0.060(6)
C16A 0.137(6) 0.117(6) 0.095(5) -0.007(4) -0.013(5) 0.053(5)
N21A 0.101(4) 0.141(5) 0.095(4) -0.019(4) -0.012(4) 0.040(4)
N22A 0.097(4) 0.134(5) 0.096(4) -0.021(4) -0.007(3) 0.047(4)
C23A 0.112(5) 0.111(5) 0.109(5) 0.007(4) -0.003(4) 0.051(4)
C24A 0.118(6) 0.117(6) 0.115(6) 0.007(5) -0.004(5) 0.061(5)
C25A 0.121(6) 0.142(7) 0.118(6) -0.005(5) -0.014(5) 0.052(5)
C26A 0.109(6) 0.152(6) 0.089(5) -0.023(5) -0.006(4) 0.037(5)
N31A 0.124(6) 0.137(6) 0.093(5) -0.016(4) 0.012(4) 0.047(5)
C32A 0.120(6) 0.129(6) 0.108(5) -0.008(4) 0.028(4) 0.058(5)
C33A 0.152(7) 0.156(7) 0.135(7) -0.025(6) 0.038(6) 0.072(6)
C34A 0.179(9) 0.183(9) 0.139(8) -0.043(7) 0.018(7) 0.076(7)
C35A 0.183(9) 0.181(8) 0.126(7) -0.048(6) 0.006(7) 0.074(7)
C36A 0.161(7) 0.165(8) 0.101(6) -0.038(6) 0.011(5) 0.064(6)
N41A 0.077(4) 0.134(5) 0.117(5) -0.011(4) 0.017(3) 0.021(4)
N42A 0.088(4) 0.117(5) 0.110(5) -0.020(4) 0.020(3) 0.038(4)
C43A 0.095(4) 0.125(5) 0.109(5) 0.004(4) 0.029(4) 0.056(4)
C44A 0.090(5) 0.144(7) 0.128(6) 0.014(5) 0.019(4) 0.054(5)
C45A 0.074(4) 0.139(7) 0.136(7) 0.007(5) 0.018(4) 0.039(4)
C46A 0.078(4) 0.147(6) 0.109(6) -0.028(5) 0.015(4) 0.020(5)
C51A 0.088(5) 0.145(6) 0.104(5) -0.026(5) -0.008(4) 0.034(4)
C52A 0.093(5) 0.149(6) 0.101(5) -0.020(5) 0.002(4) 0.044(5)
C53A 0.094(5) 0.160(7) 0.098(5) -0.001(5) 0.013(4) 0.049(5)
C54A 0.092(5) 0.159(7) 0.091(5) -0.012(5) 0.012(4) 0.028(5)
C55A 0.074(4) 0.150(6) 0.100(5) -0.026(5) 0.003(4) 0.017(4)
C56A 0.076(4) 0.153(6) 0.098(5) -0.032(5) 0.000(4) 0.024(4)
C61A 0.084(5) 0.145(7) 0.112(6) -0.022(5) -0.002(4) 0.020(5)
C62A 0.091(5) 0.143(7) 0.123(6) -0.020(5) 0.007(5) 0.020(5)
C63A 0.084(5) 0.149(7) 0.121(6) -0.018(5) 0.021(4) 0.021(5)
C64A 0.061(4) 0.146(6) 0.110(5) -0.031(4) 0.015(3) 0.018(4)
N11B 0.184(7) 0.108(5) 0.113(5) 0.002(4) -0.029(5) 0.075(5)
C12B 0.176(7) 0.093(5) 0.131(6) 0.017(4) -0.026(5) 0.074(5)
C13B 0.198(9) 0.116(6) 0.143(8) 0.026(6) -0.023(7) 0.062(6)
C14B 0.227(10) 0.118(7) 0.144(8) 0.033(6) -0.033(7) 0.057(7)
C15B 0.238(10) 0.113(7) 0.137(8) 0.024(6) -0.055(7) 0.056(7)
C16B 0.205(9) 0.107(6) 0.131(7) 0.010(5) -0.061(6) 0.056(6)
N21B 0.144(5) 0.117(5) 0.120(5) -0.002(4) -0.039(4) 0.065(4)
N22B 0.135(5) 0.096(4) 0.101(4) 0.009(3) -0.035(4) 0.055(4)
C23B 0.148(6) 0.103(5) 0.106(5) 0.001(4) -0.018(5) 0.049(5)
C24B 0.141(7) 0.112(6) 0.121(6) -0.006(5) -0.027(5) 0.029(5)
C25B 0.149(7) 0.102(6) 0.132(7) -0.007(5) -0.048(6) 0.049(5)
C26B 0.151(6) 0.130(6) 0.091(5) 0.013(4) -0.019(5) 0.083(5)
N31B 0.106(5) 0.144(5) 0.091(4) 0.008(4) -0.006(3) 0.071(4)
C32B 0.075(4) 0.134(5) 0.112(5) -0.003(4) -0.012(3) 0.068(4)
C33B 0.124(6) 0.151(7) 0.131(7) -0.007(5) -0.014(5) 0.097(5)
C34B 0.162(8) 0.183(8) 0.131(7) -0.009(6) 0.002(6) 0.117(7)
C35B 0.153(7) 0.206(8) 0.121(7) -0.002(6) 0.020(6) 0.113(7)
C36B 0.134(6) 0.186(8) 0.107(6) 0.015(6) 0.007(5) 0.104(6)
N41B 0.107(4) 0.128(5) 0.099(4) 0.012(4) 0.005(4) 0.052(4)
N42B 0.096(4) 0.118(5) 0.095(4) -0.002(3) -0.001(3) 0.057(4)
C43B 0.100(5) 0.102(5) 0.100(5) -0.002(4) -0.009(4) 0.050(4)
C44B 0.104(5) 0.104(5) 0.129(6) 0.009(5) -0.013(5) 0.045(4)
C45B 0.106(6) 0.122(6) 0.124(6) 0.024(5) 0.002(5) 0.048(5)
C46B 0.110(6) 0.143(7) 0.082(5) -0.001(5) 0.005(4) 0.047(5)
C51B 0.119(5) 0.132(5) 0.078(4) 0.013(4) -0.005(4) 0.078(4)
C52B 0.110(5) 0.153(6) 0.083(5) 0.008(5) -0.010(4) 0.070(5)
C53B 0.120(6) 0.166(7) 0.083(5) 0.008(5) -0.006(4) 0.087(5)
C54B 0.130(6) 0.143(6) 0.084(4) -0.001(4) -0.008(4) 0.093(5)
C55B 0.111(5) 0.131(5) 0.076(4) -0.009(4) -0.012(3) 0.079(4)
C56B 0.121(5) 0.126(5) 0.082(4) 0.001(4) -0.004(4) 0.078(4)
C61B 0.139(6) 0.122(6) 0.092(5) -0.004(4) -0.001(4) 0.081(5)
C62B 0.139(6) 0.131(6) 0.079(4) -0.007(4) 0.001(4) 0.080(5)
C63B 0.129(6) 0.130(6) 0.085(5) -0.003(4) 0.001(4) 0.075(5)
C64B 0.123(5) 0.119(5) 0.072(4) -0.012(4) -0.014(4) 0.074(4)

loop_
_atom_type_symbol
_atom_type_description
_atom_type_scat_dispersion_real
_atom_type_scat_dispersion_imag
_atom_type_scat_source
C C 0.0033 0.0016 'International Tables Vol C Tables 4.2.6.8 and 6.1.1.4'
H H 0.0000 0.0000 'International Tables Vol C Tables 4.2.6.8 and 6.1.1.4'
N N 0.0061 0.0033 'International Tables Vol C Tables 4.2.6.8 and 6.1.1.4'
O O 0.0106 0.0060 'International Tables Vol C Tables 4.2.6.8 and 6.1.1.4'
Cl Cl 0.1484 0.1585 'International Tables Vol C Tables 4.2.6.8 and 6.1.1.4'
Cd Cd -0.8075 1.2024 'International Tables Vol C Tables 4.2.6.8 and 6.1.1.4'
Os Os -1.2165 7.6030 'International Tables Vol C Tables 4.2.6.8 and 6.1.1.4'

loop_
_geom_angle_atom_site_label_1
_geom_angle_atom_site_label_2
_geom_angle_atom_site_label_3
_geom_angle
_geom_angle_site_symmetry_1
_geom_angle_site_symmetry_3
N22A Os1 N22B 159.3(2) . .
N22A Os1 N11B 89.3(3) . .
N22B Os1 N11B 74.0(2) . .
N22A Os1 N42B 97.9(3) . .
N22B Os1 N42B 100.8(2) . .
N11B Os1 N42B 167.7(3) . .
N22A Os1 N11A 73.8(2) . .
N22B Os1 N11A 94.2(3) . .
N11B Os1 N11A 92.0(3) . .
N42B Os1 N11A 99.5(2) . .
N22A Os1 N31B 101.6(2) . .
N22B Os1 N31B 92.2(2) . .
N11B Os1 N31B 94.9(3) . .
N42B Os1 N31B 74.0(2) . .
N11A Os1 N31B 171.7(2) . .
N42A Os2 N42A 101.8(5) 2_665 3_565
N42A Os2 N42A 101.8(5) 2_665 .
N42A Os2 N42A 101.8(4) 3_565 .
N42A Os2 N31A 166.3(5) 2_665 .
N42A Os2 N31A 91.7(5) 3_565 .
N42A Os2 N31A 73.2(2) . .
N42A Os2 N31A 91.7(5) 2_665 3_565
N42A Os2 N31A 73.2(5) 3_565 3_565
N42A Os2 N31A 166.3(2) . 3_565
N31A Os2 N31A 94.0(3) . 3_565
N42A Os2 N31A 73.2(5) 2_665 2_665
N42A Os2 N31A 166.3(5) 3_565 2_665
N42A Os2 N31A 91.7(2) . 2_665
N31A Os2 N31A 94.0(3) . 2_665
N31A Os2 N31A 94.0(3) 3_565 2_665
C12A N11A C16A 120.0 . .
C12A N11A Os1 116.9(3) . .
C16A N11A Os1 123.0(3) . .
C23A C12A N11A 114.3(5) . .
C23A C12A C13A 125.7(5) . .
N11A C12A C13A 120.0 . .
C14A C13A C12A 120.0 . .
C14A C13A H13A 120.0 . .
C12A C13A H13A 120.0 . .
C13A C14A C15A 120.0 . .
C13A C14A H14A 120.0 . .
C15A C14A H14A 120.0 . .
C16A C15A C14A 120.0 . .
C16A C15A H15A 120.0 . .
C14A C15A H15A 120.0 . .
C15A C16A N11A 120.0 . .
C15A C16A H16A 120.0 . .
N11A C16A H16A 120.0 . .
N22A N21A C25A 108.0 . .
N22A N21A C26A 122.4(7) . .
C25A N21A C26A 128.8(6) . .
N21A N22A C23A 108.0 . .
N21A N22A Os1 136.4(4) . .
C23A N22A Os1 115.3(4) . .
C12A C23A C24A 132.4(5) . .
C12A C23A N22A 119.5(5) . .
C24A C23A N22A 108.0 . .
C23A C24A C25A 108.0 . .
C23A C24A H24A 126.0 . .
C25A C24A H24A 126.0 . .
N21A C25A C24A 108.0 . .
N21A C25A H25A 126.0 . .
C24A C25A H25A 126.0 . .
N21A C26A C51A 117.4(8) . .
N21A C26A H26A 107.9 . .
C51A C26A H26A 107.9 . .
N21A C26A H26B 107.9 . .
C51A C26A H26B 107.9 . .
H26A C26A H26B 107.2 . .
C32A N31A C36A 120.0 . .
C32A N31A Os2 117.0(4) . .
C36A N31A Os2 123.0(4) . .
C43A C32A C33A 124.5(6) . .
C43A C32A N31A 115.3(6) . .
C33A C32A N31A 120.0 . .
C34A C33A C32A 120.0 . .
C34A C33A H33A 120.0 . .
C32A C33A H33A 120.0 . .
C33A C34A C35A 120.0 . .
C33A C34A H34A 120.0 . .
C35A C34A H34A 120.0 . .
C36A C35A C34A 120.0 . .
C36A C35A H35A 120.0 . .
C34A C35A H35A 120.0 . .
C35A C36A N31A 120.0 . .
C35A C36A H36A 120.0 . .
N31A C36A H36A 120.0 . .
N42A N41A C45A 108.0 . .
N42A N41A C46A 123.2(7) . .
C45A N41A C46A 128.8(7) . .
C43A N42A N41A 108.0 . .
C43A N42A Os2 114.4(3) . .
N41A N42A Os2 136.9(3) . .
C32A C43A C44A 132.5(6) . .
C32A C43A N42A 119.5(6) . .
C44A C43A N42A 108.0 . .
C43A C44A C45A 108.0 . .
C43A C44A H44A 126.0 . .
C45A C44A H44A 126.0 . .
C44A C45A N41A 108.0 . .
C44A C45A H45A 126.0 . .
N41A C45A H45A 126.0 . .
N41A C46A C64A 115.3(7) . .
N41A C46A H46A 108.5 . .
C64A C46A H46A 108.5 . .
N41A C46A H46B 108.5 . .
C64A C46A H46B 108.5 . .
H46A C46A H46B 107.5 . .
C52A C51A C56A 120.0 . .
C52A C51A C26A 117.5(5) . .
C56A C51A C26A 122.5(5) . .
C51A C52A C53A 120.0 . .
C51A C52A H52A 120.0 . .
C53A C52A H52A 120.0 . .
C52A C53A C54A 120.0 . .
C52A C53A H53A 120.0 . .
C54A C53A H53A 120.0 . .
C53A C54A C55A 120.0 . .
C53A C54A H54A 120.0 . .
C55A C54A H54A 120.0 . .
C56A C55A C54A 120.0 . .
C56A C55A C64A 120.0 . .
C54A C55A C64A 120.0 . .
C55A C56A C61A 120.0 . .
C55A C56A C51A 120.0 . .
C61A C56A C51A 120.0 . .
C56A C61A C62A 120.0 . .
C56A C61A H61A 120.0 . .
C62A C61A H61A 120.0 . .
C63A C62A C61A 120.0 . .
C63A C62A H62A 120.0 . .
C61A C62A H62A 120.0 . .
C62A C63A C64A 120.0 . .
C62A C63A H63A 120.0 . .
C64A C63A H63A 120.0 . .
C63A C64A C55A 120.0 . .
C63A C64A C46A 120.9(5) . .
C55A C64A C46A 118.9(5) . .
C12B N11B C16B 120.0 . .
C12B N11B Os1 115.7(4) . .
C16B N11B Os1 124.1(4) . .
C23B C12B C13B 122.3(6) . .
C23B C12B N11B 117.3(6) . .
C13B C12B N11B 120.0 . .
C12B C13B C14B 120.0 . .
C12B C13B H13B 120.0 . .
C14B C13B H13B 120.0 . .
C15B C14B C13B 120.0 . .
C15B C14B H14B 120.0 . .
C13B C14B H14B 120.0 . .
C16B C15B C14B 120.0 . .
C16B C15B H15B 120.0 . .
C14B C15B H15B 120.0 . .
C15B C16B N11B 120.0 . .
C15B C16B H16B 120.0 . .
N11B C16B H16B 120.0 . .
N22B N21B C25B 108.0 . .
N22B N21B C26B 122.6(6) . .
C25B N21B C26B 129.2(6) . .
N21B N22B C23B 108.0 . .
N21B N22B Os1 136.0(3) . .
C23B N22B Os1 115.9(3) . .
C12B C23B C24B 134.8(6) . .
C12B C23B N22B 117.0(6) . .
C24B C23B N22B 108.0 . .
C23B C24B C25B 108.0 . .
C23B C24B H24B 126.0 . .
C25B C24B H24B 126.0 . .
C24B C25B N21B 108.0 . .
C24B C25B H25B 126.0 . .
N21B C25B H25B 126.0 . .
N21B C26B C51B 116.1(8) . .
N21B C26B H26C 108.3 . .
C51B C26B H26C 108.3 . .
N21B C26B H26D 108.3 . .
C51B C26B H26D 108.3 . .
H26C C26B H26D 107.4 . .
C32B N31B C36B 120.0 . .
C32B N31B Os1 116.2(3) . .
C36B N31B Os1 123.7(3) . .
C43B C32B C33B 124.1(5) . .
C43B C32B N31B 115.8(5) . .
C33B C32B N31B 120.0 . .
C32B C33B C34B 120.0 . .
C32B C33B H33B 120.0 . .
C34B C33B H33B 120.0 . .
C35B C34B C33B 120.0 . .
C35B C34B H34B 120.0 . .
C33B C34B H34B 120.0 . .
C36B C35B C34B 120.0 . .
C36B C35B H35B 120.0 . .
C34B C35B H35B 120.0 . .
C35B C36B N31B 120.0 . .
C35B C36B H36B 120.0 . .
N31B C36B H36B 120.0 . .
C45B N41B N42B 108.0 . .
C45B N41B C46B 129.0(6) . .
N42B N41B C46B 122.8(6) . .
C43B N42B N41B 108.0 . .
C43B N42B Os1 113.1(3) . .
N41B N42B Os1 138.8(3) . .
C32B C43B C44B 131.5(5) . .
C32B C43B N42B 120.5(5) . .
C44B C43B N42B 108.0 . .
C43B C44B C45B 108.0 . .
C43B C44B H44B 126.0 . .
C45B C44B H44B 126.0 . .
N41B C45B C44B 108.0 . .
N41B C45B H45B 126.0 . .
C44B C45B H45B 126.0 . .
N41B C46B C64B 115.6(8) . 15
N41B C46B H46C 108.4 . .
C64B C46B H46C 108.4 15 .
N41B C46B H46D 108.4 . .
C64B C46B H46D 108.4 15 .
H46C C46B H46D 107.4 . .
C52B C51B C56B 120.0 . .
C52B C51B C26B 121.2(5) . .
C56B C51B C26B 118.8(5) . .
C51B C52B C53B 120.0 . .
C51B C52B H52B 120.0 . .
C53B C52B H52B 120.0 . .
C54B C53B C52B 120.0 . .
C54B C53B H53B 120.0 . .
C52B C53B H53B 120.0 . .
C53B C54B C55B 120.0 . .
C53B C54B H54B 120.0 . .
C55B C54B H54B 120.0 . .
C56B C55B C54B 120.0 . .
C56B C55B C64B 120.0 . .
C54B C55B C64B 120.0 . .
C55B C56B C61B 120.0 . .
C55B C56B C51B 120.0 . .
C61B C56B C51B 120.0 . .
C56B C61B C62B 120.0 . .
C56B C61B H61B 120.0 . .
C62B C61B H61B 120.0 . .
C63B C62B C61B 120.0 . .
C63B C62B H62B 120.0 . .
C61B C62B H62B 120.0 . .
C62B C63B C64B 120.0 . .
C62B C63B H63B 120.0 . .
C64B C63B H63B 120.0 . .
C55B C64B C63B 120.0 . .
C55B C64B C46B 121.5(4) . 14_455
C63B C64B C46B 118.4(4) . 14_455
O12 Cl1 O11 109.8(6) . .
O12 Cl1 O14 109.2(6) . .
O11 Cl1 O14 110.0(6) . .
O12 Cl1 O13 109.1(6) . .
O11 Cl1 O13 109.9(6) . .
O14 Cl1 O13 108.8(6) . .
O11' Cl1' O13' 112.1(8) . .
O11' Cl1' O12' 111.7(8) . .
O13' Cl1' O12' 109.0(8) . .
O11' Cl1' O14' 109.8(8) . .
O13' Cl1' O14' 107.3(7) . .
O12' Cl1' O14' 106.7(8) . .
O21 Cl2 O23 110.4(7) . .
O21 Cl2 O24 110.2(7) . .
O23 Cl2 O24 109.2(7) . .
O21 Cl2 O22 110.0(7) . .
O23 Cl2 O22 108.7(7) . .
O24 Cl2 O22 108.3(7) . .
O22' Cl2' O21' 110.9(8) . .
O22' Cl2' O24' 109.7(8) . .
O21' Cl2' O24' 109.3(8) . .
O22' Cl2' O23' 109.3(8) . .
O21' Cl2' O23' 109.1(8) . .
O24' Cl2' O23' 108.6(8) . .
O32 Cl3 O33 111.8(8) . .
O32 Cl3 O31 110.3(8) . .
O33 Cl3 O31 108.5(8) . .
O32 Cl3 O34 109.5(8) . .
O33 Cl3 O34 108.6(8) . .
O31 Cl3 O34 108.0(8) . .
O34' Cl3' O33' 110.0(8) . .
O34' Cl3' O31' 110.1(8) . .
O33' Cl3' O31' 109.2(8) . .
O34' Cl3' O32' 109.3(8) . .
O33' Cl3' O32' 109.2(8) . .
O31' Cl3' O32' 109.0(8) . .

loop_
_geom_bond_atom_site_label_1
_geom_bond_atom_site_label_2
_geom_bond_distance
_geom_bond_site_symmetry_2
Os1 N22A 2.176(5) .
Os1 N22B 2.197(5) .
Os1 N11B 2.231(6) .
Os1 N42B 2.237(4) .
Os1 N11A 2.239(5) .
Os1 N31B 2.248(5) .
Os2 N42A 2.201(11) 2_665
Os2 N42A 2.201(12) 3_565
Os2 N42A 2.201(5) .
Os2 N31A 2.225(5) .
Os2 N31A 2.225(5) 3_565
Os2 N31A 2.225(5) 2_665
N11A C12A 1.3900 .
N11A C16A 1.3900 .
C12A C23A 1.379(7) .
C12A C13A 1.3900 .
C13A C14A 1.3900 .
C13A H13A 0.9500 .
C14A C15A 1.3900 .
C14A H14A 0.9500 .
C15A C16A 1.3900 .
C15A H15A 0.9500 .
C16A H16A 0.9500 .
N21A N22A 1.4200 .
N21A C25A 1.4200 .
N21A C26A 1.421(12) .
N22A C23A 1.4200 .
C23A C24A 1.4200 .
C24A C25A 1.4200 .
C24A H24A 0.9500 .
C25A H25A 0.9500 .
C26A C51A 1.485(12) .
C26A H26A 0.9900 .
C26A H26B 0.9900 .
N31A C32A 1.3900 .
N31A C36A 1.3900 .
C32A C43A 1.343(8) .
C32A C33A 1.3900 .
C33A C34A 1.3900 .
C33A H33A 0.9500 .
C34A C35A 1.3900 .
C34A H34A 0.9500 .
C35A C36A 1.3900 .
C35A H35A 0.9500 .
C36A H36A 0.9500 .
N41A N42A 1.4200 .
N41A C45A 1.4200 .
N41A C46A 1.427(11) .
N42A C43A 1.4200 .
C43A C44A 1.4200 .
C44A C45A 1.4200 .
C44A H44A 0.9500 .
C45A H45A 0.9500 .
C46A C64A 1.472(12) .
C46A H46A 0.9900 .
C46A H46B 0.9900 .
C51A C52A 1.3900 .
C51A C56A 1.3900 .
C52A C53A 1.3900 .
C52A H52A 0.9500 .
C53A C54A 1.3900 .
C53A H53A 0.9500 .
C54A C55A 1.3900 .
C54A H54A 0.9500 .
C55A C56A 1.3900 .
C55A C64A 1.3900 .
C56A C61A 1.3900 .
C61A C62A 1.3900 .
C61A H61A 0.9500 .
C62A C63A 1.3900 .
C62A H62A 0.9500 .
C63A C64A 1.3900 .
C63A H63A 0.9500 .
N11B C12B 1.3900 .
N11B C16B 1.3900 .
C12B C23B 1.382(7) .
C12B C13B 1.3900 .
C13B C14B 1.3900 .
C13B H13B 0.9500 .
C14B C15B 1.3900 .
C14B H14B 0.9500 .
C15B C16B 1.3900 .
C15B H15B 0.9500 .
C16B H16B 0.9500 .
N21B N22B 1.4200 .
N21B C25B 1.4200 .
N21B C26B 1.421(11) .
N22B C23B 1.4200 .
C23B C24B 1.4200 .
C24B C25B 1.4200 .
C24B H24B 0.9500 .
C25B H25B 0.9500 .
C26B C51B 1.566(12) .
C26B H26C 0.9900 .
C26B H26D 0.9900 .
N31B C32B 1.3900 .
N31B C36B 1.3900 .
C32B C43B 1.374(7) .
C32B C33B 1.3900 .
C33B C34B 1.3900 .
C33B H33B 0.9500 .
C34B C35B 1.3900 .
C34B H34B 0.9500 .
C35B C36B 1.3900 .
C35B H35B 0.9500 .
C36B H36B 0.9500 .
N41B C45B 1.4200 .
N41B N42B 1.4200 .
N41B C46B 1.440(11) .
N42B C43B 1.4200 .
C43B C44B 1.4200 .
C44B C45B 1.4200 .
C44B H44B 0.9500 .
C45B H45B 0.9500 .
C46B C64B 1.540(17) 15
C46B H46C 0.9900 .
C46B H46D 0.9900 .
C51B C52B 1.3900 .
C51B C56B 1.3900 .
C52B C53B 1.3900 .
C52B H52B 0.9500 .
C53B C54B 1.3900 .
C53B H53B 0.9500 .
C54B C55B 1.3900 .
C54B H54B 0.9500 .
C55B C56B 1.3900 .
C55B C64B 1.3900 .
C56B C61B 1.3900 .
C61B C62B 1.3900 .
C61B H61B 0.9500 .
C62B C63B 1.3900 .
C62B H62B 0.9500 .
C63B C64B 1.3900 .
C63B H63B 0.9500 .
C64B C46B 1.540(11) 14_455
Cl1 O12 1.405(7) .
Cl1 O11 1.407(7) .
Cl1 O14 1.411(7) .
Cl1 O13 1.426(7) .
Cl1' O11' 1.382(8) .
Cl1' O13' 1.410(8) .
Cl1' O12' 1.412(8) .
Cl1' O14' 1.437(8) .
Cl2 O21 1.398(8) .
Cl2 O23 1.410(8) .
Cl2 O24 1.412(8) .
Cl2 O22 1.420(8) .
Cl2' O22' 1.400(8) .
Cl2' O21' 1.401(8) .
Cl2' O24' 1.416(8) .
Cl2' O23' 1.423(8) .
Cl3 O32 1.393(8) .
Cl3 O33 1.404(8) .
Cl3 O31 1.417(8) .
Cl3 O34 1.421(9) .
Cl3' O34' 1.402(9) .
Cl3' O33' 1.406(9) .
Cl3' O31' 1.413(9) .
Cl3' O32' 1.414(9) .

loop_
_geom_torsion_atom_site_label_1
_geom_torsion_atom_site_label_2
_geom_torsion_atom_site_label_3
_geom_torsion_atom_site_label_4
_geom_torsion
_geom_torsion_site_symmetry_4
C16A N11A C12A C23A 177.8(6) .
Os1 N11A C12A C23A -4.1(6) .
C16A N11A C12A C13A 0.0 .
Os1 N11A C12A C13A 178.1(4) .
C23A C12A C13A C14A -177.5(7) .
N11A C12A C13A C14A 0.0 .
C12A C13A C14A C15A 0.0 .
C13A C14A C15A C16A 0.0 .
C14A C15A C16A N11A 0.0 .
C12A N11A C16A C15A 0.0 .
Os1 N11A C16A C15A -178.0(4) .
C25A N21A N22A C23A 0.0 .
C26A N21A N22A C23A -170.3(8) .
C25A N21A N22A Os1 -172.9(7) .
C26A N21A N22A Os1 16.8(10) .
N11A C12A C23A C24A -171.9(6) .
C13A C12A C23A C24A 5.7(10) .
N11A C12A C23A N22A 4.4(7) .
C13A C12A C23A N22A -178.0(4) .
N21A N22A C23A C12A -177.2(7) .
Os1 N22A C23A C12A -2.5(7) .
N21A N22A C23A C24A 0.0 .
Os1 N22A C23A C24A 174.6(5) .
C12A C23A C24A C25A 176.7(9) .
N22A C23A C24A C25A 0.0 .
N22A N21A C25A C24A 0.0 .
C26A N21A C25A C24A 169.4(9) .
C23A C24A C25A N21A 0.0 .
N22A N21A C26A C51A 83.6(10) .
C25A N21A C26A C51A -84.5(11) .
C36A N31A C32A C43A -176.0(7) .
Os2 N31A C32A C43A 2.4(7) .
C36A N31A C32A C33A 0.0 .
Os2 N31A C32A C33A 178.4(5) .
C43A C32A C33A C34A 175.6(8) .
N31A C32A C33A C34A 0.0 .
C32A C33A C34A C35A 0.0 .
C33A C34A C35A C36A 0.0 .
C34A C35A C36A N31A 0.0 .
C32A N31A C36A C35A 0.0 .
Os2 N31A C36A C35A -178.3(5) .
C45A N41A N42A C43A 0.0 .
C46A N41A N42A C43A 177.6(8) .
C45A N41A N42A Os2 -169.8(6) .
C46A N41A N42A Os2 7.7(9) .
C33A C32A C43A C44A 7.1(10) .
N31A C32A C43A C44A -177.0(5) .
C33A C32A C43A N42A -171.8(5) .
N31A C32A C43A N42A 4.0(8) .
N41A N42A C43A C32A 179.2(7) .
Os2 N42A C43A C32A -8.4(7) .
N41A N42A C43A C44A 0.0 .
Os2 N42A C43A C44A 172.4(4) .
C32A C43A C44A C45A -179.1(9) .
N42A C43A C44A C45A 0.0 .
C43A C44A C45A N41A 0.0 .
N42A N41A C45A C44A 0.0 .
C46A N41A C45A C44A -177.4(8) .
N42A N41A C46A C64A -89.5(9) .
C45A N41A C46A C64A 87.6(11) .
N21A C26A C51A C52A -1.5(11) .
N21A C26A C51A C56A 178.0(6) .
C56A C51A C52A C53A 0.0 .
C26A C51A C52A C53A 179.6(7) .
C51A C52A C53A C54A 0.0 .
C52A C53A C54A C55A 0.0 .
C53A C54A C55A C56A 0.0 .
C53A C54A C55A C64A 180.0 .
C54A C55A C56A C61A 180.0 .
C64A C55A C56A C61A 0.0 .
C54A C55A C56A C51A 0.0 .
C64A C55A C56A C51A 180.0 .
C52A C51A C56A C55A 0.0 .
C26A C51A C56A C55A -179.5(7) .
C52A C51A C56A C61A 180.0 .
C26A C51A C56A C61A 0.5(7) .
C55A C56A C61A C62A 0.0 .
C51A C56A C61A C62A 180.0 .
C56A C61A C62A C63A 0.0 .
C61A C62A C63A C64A 0.0 .
C62A C63A C64A C55A 0.0 .
C62A C63A C64A C46A 175.7(7) .
C56A C55A C64A C63A 0.0 .
C54A C55A C64A C63A 180.0 .
C56A C55A C64A C46A -175.8(7) .
C54A C55A C64A C46A 4.2(7) .
N41A C46A C64A C63A -5.8(12) .
N41A C46A C64A C55A 170.0(6) .
C16B N11B C12B C23B -173.8(8) .
Os1 N11B C12B C23B 1.5(8) .
C16B N11B C12B C13B 0.0 .
Os1 N11B C12B C13B 175.3(5) .
C23B C12B C13B C14B 173.5(9) .
N11B C12B C13B C14B 0.0 .
C12B C13B C14B C15B 0.0 .
C13B C14B C15B C16B 0.0 .
C14B C15B C16B N11B 0.0 .
C12B N11B C16B C15B 0.0 .
Os1 N11B C16B C15B -174.9(6) .
C25B N21B N22B C23B 0.0 .
C26B N21B N22B C23B -175.3(9) .
C25B N21B N22B Os1 -176.3(7) .
C26B N21B N22B Os1 8.5(11) .
C13B C12B C23B C24B 10.5(12) .
N11B C12B C23B C24B -175.8(7) .
C13B C12B C23B N22B -175.9(5) .
N11B C12B C23B N22B -2.3(10) .
N21B N22B C23B C12B -175.2(9) .
Os1 N22B C23B C12B 2.0(8) .
N21B N22B C23B C24B 0.0 .
Os1 N22B C23B C24B 177.1(5) .
C12B C23B C24B C25B 173.9(11) .
N22B C23B C24B C25B 0.0 .
C23B C24B C25B N21B 0.0 .
N22B N21B C25B C24B 0.0 .
C26B N21B C25B C24B 174.9(10) .
N22B N21B C26B C51B 82.4(10) .
C25B N21B C26B C51B -91.8(10) .
C36B N31B C32B C43B 176.4(6) .
Os1 N31B C32B C43B -5.7(5) .
C36B N31B C32B C33B 0.0 .
Os1 N31B C32B C33B 178.0(4) .
C43B C32B C33B C34B -176.0(6) .
N31B C32B C33B C34B 0.0 .
C32B C33B C34B C35B 0.0 .
C33B C34B C35B C36B 0.0 .
C34B C35B C36B N31B 0.0 .
C32B N31B C36B C35B 0.0 .
Os1 N31B C36B C35B -177.8(4) .
C45B N41B N42B C43B 0.0 .
C46B N41B N42B C43B -175.1(8) .
C45B N41B N42B Os1 175.7(6) .
C46B N41B N42B Os1 0.6(9) .
C33B C32B C43B C44B -1.4(8) .
N31B C32B C43B C44B -177.6(5) .
C33B C32B C43B N42B 177.0(4) .
N31B C32B C43B N42B 0.8(7) .
N41B N42B C43B C32B -178.8(7) .
Os1 N42B C43B C32B 4.3(6) .
N41B N42B C43B C44B 0.0 .
Os1 N42B C43B C44B -176.9(4) .
C32B C43B C44B C45B 178.6(8) .
N42B C43B C44B C45B 0.0 .
N42B N41B C45B C44B 0.0 .
C46B N41B C45B C44B 174.7(8) .
C43B C44B C45B N41B 0.0 .
C45B N41B C46B C64B -86.7(11) 15
N42B N41B C46B C64B 87.2(10) 15
N21B C26B C51B C52B 2.0(10) .
N21B C26B C51B C56B -177.5(6) .
C56B C51B C52B C53B 0.0 .
C26B C51B C52B C53B -179.4(6) .
C51B C52B C53B C54B 0.0 .
C52B C53B C54B C55B 0.0 .
C53B C54B C55B C56B 0.0 .
C53B C54B C55B C64B 180.0 .
C54B C55B C56B C61B 180.0 .
C64B C55B C56B C61B 0.0 .
C54B C55B C56B C51B 0.0 .
C64B C55B C56B C51B 180.0 .
C52B C51B C56B C55B 0.0 .
C26B C51B C56B C55B 179.5(6) .
C52B C51B C56B C61B 180.0 .
C26B C51B C56B C61B -0.5(6) .
C55B C56B C61B C62B 0.0 .
C51B C56B C61B C62B 180.0 .
C56B C61B C62B C63B 0.0 .
C61B C62B C63B C64B 0.0 .
C56B C55B C64B C63B 0.0 .
C54B C55B C64B C63B 180.0 .
C56B C55B C64B C46B -176.2(6) 14_455
C54B C55B C64B C46B 3.8(6) 14_455
C62B C63B C64B C55B 0.0 .
C62B C63B C64B C46B 176.3(6) 14_455
